data_4126637
loop_
_publ_author_name
'Sun, Zhihua'
'Li, Jian'
'Ji, Chengmin'
'Sun, Junliang'
'Hong, Maochun'
'Luo, Junhua'

_publ_section_title
;
 Unusual Long-Range Ordering Incommensurate Structural Modulations in an
 Organic Molecular Ferroelectric.
;
_journal_name_full 'Journal of the American Chemical Society'
_journal_paper_doi 10.1021/jacs.7b08950
_journal_year 2017
_chemical_formula_moiety 'C10 H16 N, C2 Cl3 O2'
_chemical_formula_sum 'C12 H16 Cl3 N O2'
_chemical_formula_weight 312.61
_chemical_name_systematic
;
 ?
;
_space_group_crystal_system orthorhombic
_space_group_IT_number 29
_space_group_name_H-M_alt 'P b 21 a'
_symmetry_space_group_name_Hall 'P -2a -2ab'
_symmetry_space_group_name_H-M 'P b 21 a'
_atom_sites_solution_hydrogens geom
_audit_creation_method SHELXL-2013
_cell_angle_alpha 90
_cell_angle_beta 90
_cell_angle_gamma 90
_cell_formula_units_Z 8
_cell_length_a 19.1923(6)
_cell_length_b 17.8181(4)
_cell_length_c 8.7142(2)
_cell_measurement_reflns_used 5828
_cell_measurement_temperature 100(2)
_cell_measurement_theta_max 28.5330
_cell_measurement_theta_min 3.9420
_cell_volume 2980.00(13)
_computing_structure_refinement 'SHELXL-2013 (Sheldrick, 2013)'
_diffrn_ambient_temperature 100(2)
_diffrn_detector_area_resol_mean 10.5594
_diffrn_measured_fraction_theta_full 0.975
_diffrn_measured_fraction_theta_max 0.999
_diffrn_measurement_device_type 'SuperNova, Dual, Cu at zero, Atlas'
_diffrn_measurement_method '\w scans'
_diffrn_radiation_type MoK\a
_diffrn_radiation_wavelength 0.71073
_diffrn_reflns_av_R_equivalents 0.0262
_diffrn_reflns_av_unetI/netI 0.0277
_diffrn_reflns_Laue_measured_fraction_full 0.975
_diffrn_reflns_Laue_measured_fraction_max 0.999
_diffrn_reflns_limit_h_max 22
_diffrn_reflns_limit_h_min -22
_diffrn_reflns_limit_k_max 21
_diffrn_reflns_limit_k_min -16
_diffrn_reflns_limit_l_max 10
_diffrn_reflns_limit_l_min -8
_diffrn_reflns_number 11742
_diffrn_reflns_point_group_measured_fraction_full 0.792
_diffrn_reflns_point_group_measured_fraction_max 0.811
_diffrn_reflns_theta_full 25.242
_diffrn_reflns_theta_max 24.998
_diffrn_reflns_theta_min 2.810
_diffrn_source 'SuperNova (Mo) X-ray Source'
_exptl_absorpt_coefficient_mu 0.608
_exptl_absorpt_correction_T_max 1.000
_exptl_absorpt_correction_T_min 0.49511
_exptl_absorpt_correction_type multi-scan
_exptl_crystal_colour colorless
_exptl_crystal_density_diffrn 1.394
_exptl_crystal_description block
_exptl_crystal_F_000 1296
_exptl_crystal_size_max 0.43
_exptl_crystal_size_mid 0.32
_exptl_crystal_size_min 0.27
_refine_diff_density_max 0.762
_refine_diff_density_min -0.739
_refine_diff_density_rms 0.051
_refine_ls_abs_structure_details
;
 Flack x determined using 1426 quotients [(I+)-(I-)]/[(I+)+(I-)]
 (Parsons and Flack (2004), Acta Cryst. A60, s61).
;
_refine_ls_abs_structure_Flack 0.46(3)
_refine_ls_extinction_method none
_refine_ls_goodness_of_fit_ref 1.030
_refine_ls_hydrogen_treatment constr
_refine_ls_matrix_type full
_refine_ls_number_parameters 329
_refine_ls_number_reflns 4266
_refine_ls_number_restraints 1
_refine_ls_restrained_S_all 1.029
_refine_ls_R_factor_all 0.0357
_refine_ls_R_factor_gt 0.0325
_refine_ls_shift/su_max 0.000
_refine_ls_shift/su_mean 0.000
_refine_ls_structure_factor_coef Fsqd
_refine_ls_weighting_details
;
 w=1/[\s^2^(Fo^2^)+(0.0316P)^2^+2.3845P]
 where P=(Fo^2^+2Fc^2^)/3
;
_refine_ls_weighting_scheme calc
_refine_ls_wR_factor_gt 0.0734
_refine_ls_wR_factor_ref 0.0756
_reflns_Friedel_coverage 0.568
_reflns_Friedel_fraction_full 0.596
_reflns_Friedel_fraction_max 0.610
_reflns_number_gt 4057
_reflns_number_total 4266
_reflns_threshold_expression 'I > 2\s(I)'
_cod_data_source_file ja7b08950_si_002.cif
_cod_data_source_block 100K
_cod_database_code 4126637
_shelx_space_group_comment
;
The symmetry employed for this shelxl refinement is uniquely defined
by the following loop, which should always be used as a source of
symmetry information in preference to the above space-group names.
They are only intended as comments.
;
_shelxl_version_number 2013-2

loop_
_space_group_symop_operation_xyz
'x, y, z'
'-x, y+1/2, -z'
'x+1/2, y, -z'
'-x+1/2, y+1/2, z'

loop_
_atom_site_label
_atom_site_type_symbol
_atom_site_fract_x
_atom_site_fract_y
_atom_site_fract_z
_atom_site_U_iso_or_equiv
_atom_site_adp_type
_atom_site_occupancy
_atom_site_site_symmetry_order
_atom_site_calc_flag
_atom_site_refinement_flags_posn
_atom_site_refinement_flags_adp
Cl1 Cl 0.03067(5) 0.06342(7) 0.68290(12) 0.0339(3) Uani 1 1 d . .
Cl3 Cl 0.06109(6) 0.17450(6) 0.45088(12) 0.0357(3) Uani 1 1 d . .
Cl6 Cl 0.12676(6) 0.28003(6) 1.11838(12) 0.0367(3) Uani 1 1 d . .
Cl2 Cl 0.09754(6) 0.20293(7) 0.76446(12) 0.0392(3) Uani 1 1 d . .
Cl5 Cl 0.02480(6) 0.37046(7) 0.96980(18) 0.0575(4) Uani 1 1 d . .
Cl4 Cl 0.03690(9) 0.37126(7) 1.29948(17) 0.0671(5) Uani 1 1 d . .
N1 N 0.27428(16) 0.53800(16) 1.0217(3) 0.0159(7) Uani 1 1 d . .
H1A H 0.2932 0.5528 0.9205 0.019 Uiso 1 1 calc R U
H1B H 0.2324 0.5069 1.0028 0.019 Uiso 1 1 calc R U
N2 N 0.19879(17) 0.48867(18) 0.5339(3) 0.0210(7) Uani 1 1 d . .
H2A H 0.1772 0.4728 0.4360 0.025 Uiso 1 1 calc R U
H2B H 0.2407 0.5185 0.5085 0.025 Uiso 1 1 calc R U
O1 O 0.18539(14) 0.08414(16) 0.4696(3) 0.0246(6) Uani 1 1 d . .
O4 O 0.16218(14) 0.44148(16) 0.9817(3) 0.0260(7) Uani 1 1 d . .
C9 C 0.1248(2) 0.6300(2) 1.0519(4) 0.0242(9) Uani 1 1 d . .
H9 H 0.1140 0.5933 1.1275 0.029 Uiso 1 1 calc R U
O2 O 0.18901(15) 0.06846(17) 0.7226(3) 0.0281(6) Uani 1 1 d . .
O3 O 0.15658(16) 0.46282(16) 1.2336(3) 0.0305(7) Uani 1 1 d . .
C2 C 0.1635(2) 0.0919(2) 0.6011(4) 0.0195(8) Uani 1 1 d . .
C11 C 0.2522(2) 0.6078(2) 1.1050(4) 0.0215(8) Uani 1 1 d . .
H11A H 0.2925 0.6421 1.1150 0.026 Uiso 1 1 calc R U
H11B H 0.2362 0.5944 1.2095 0.026 Uiso 1 1 calc R U
C10 C 0.1941(2) 0.6471(2) 1.0200(4) 0.0184(8) Uani 1 1 d . .
C15 C 0.3440(2) 0.3960(2) 0.5283(4) 0.0296(10) Uani 1 1 d . .
H15 H 0.3596 0.4361 0.5912 0.035 Uiso 1 1 calc R U
C13 C 0.3949(2) 0.5330(3) 1.1240(5) 0.0292(10) Uani 1 1 d . .
H13A H 0.4119 0.5505 1.0243 0.044 Uiso 1 1 calc R U
H13B H 0.4297 0.5000 1.1710 0.044 Uiso 1 1 calc R U
H13C H 0.3866 0.5762 1.1911 0.044 Uiso 1 1 calc R U
C22 C 0.1478(2) 0.5389(2) 0.6179(4) 0.0267(9) Uani 1 1 d . .
H22 H 0.1690 0.5542 0.7180 0.032 Uiso 1 1 calc R U
C1 C 0.0918(2) 0.1327(2) 0.6204(4) 0.0247(9) Uani 1 1 d . .
C5 C 0.2090(2) 0.6999(2) 0.9085(4) 0.0247(9) Uani 1 1 d . .
H5 H 0.2561 0.7119 0.8855 0.030 Uiso 1 1 calc R U
C12 C 0.3277(2) 0.4903(2) 1.1020(4) 0.0216(8) Uani 1 1 d . .
H13 H 0.3091 0.4759 1.2051 0.026 Uiso 1 1 calc R U
C3 C 0.0834(2) 0.3678(2) 1.1257(5) 0.0239(9) Uani 1 1 d . .
C4 C 0.1400(2) 0.4315(2) 1.1131(4) 0.0192(8) Uani 1 1 d . .
C20 C 0.2741(2) 0.3769(2) 0.5262(4) 0.0276(9) Uani 1 1 d . .
C21 C 0.2214(2) 0.4198(2) 0.6196(4) 0.0296(10) Uani 1 1 d . .
H21A H 0.1805 0.3875 0.6404 0.036 Uiso 1 1 calc R U
H21B H 0.2422 0.4344 0.7191 0.036 Uiso 1 1 calc R U
C6 C 0.1553(3) 0.7354(2) 0.8300(5) 0.0306(10) Uani 1 1 d . .
H6 H 0.1658 0.7715 0.7531 0.037 Uiso 1 1 calc R U
C8 C 0.0717(2) 0.6659(3) 0.9743(5) 0.0299(10) Uani 1 1 d . .
H8 H 0.0245 0.6544 0.9973 0.036 Uiso 1 1 calc R U
C14 C 0.3368(2) 0.4195(2) 1.0070(5) 0.0286(10) Uani 1 1 d . .
H14A H 0.3572 0.4324 0.9074 0.043 Uiso 1 1 calc R U
H14B H 0.2913 0.3957 0.9912 0.043 Uiso 1 1 calc R U
H14C H 0.3677 0.3846 1.0611 0.043 Uiso 1 1 calc R U
C24 C 0.1383(2) 0.6081(3) 0.5196(5) 0.0304(10) Uani 1 1 d . .
H24A H 0.1832 0.6336 0.5074 0.046 Uiso 1 1 calc R U
H24B H 0.1051 0.6421 0.5691 0.046 Uiso 1 1 calc R U
H24C H 0.1205 0.5934 0.4186 0.046 Uiso 1 1 calc R U
C7 C 0.0871(2) 0.7186(2) 0.8631(5) 0.0316(10) Uani 1 1 d . .
H7 H 0.0506 0.7433 0.8096 0.038 Uiso 1 1 calc R U
C16 C 0.3917(3) 0.3564(3) 0.4382(5) 0.0386(11) Uani 1 1 d . .
H16 H 0.4396 0.3696 0.4403 0.046 Uiso 1 1 calc R U
C18 C 0.2997(3) 0.2794(3) 0.3448(6) 0.0549(15) Uani 1 1 d . .
H18 H 0.2841 0.2392 0.2818 0.066 Uiso 1 1 calc R U
C17 C 0.3695(3) 0.2982(3) 0.3462(6) 0.0492(15) Uani 1 1 d . .
H17 H 0.4018 0.2714 0.2845 0.059 Uiso 1 1 calc R U
C19 C 0.2528(3) 0.3177(3) 0.4330(5) 0.0421(12) Uani 1 1 d . .
H19 H 0.2051 0.3039 0.4307 0.050 Uiso 1 1 calc R U
C23 C 0.0799(2) 0.4985(3) 0.6492(5) 0.0387(12) Uani 1 1 d . .
H23A H 0.0608 0.4793 0.5526 0.058 Uiso 1 1 calc R U
H23B H 0.0466 0.5334 0.6958 0.058 Uiso 1 1 calc R U
H23C H 0.0883 0.4565 0.7195 0.058 Uiso 1 1 calc R U

loop_
_atom_site_aniso_label
_atom_site_aniso_U_11
_atom_site_aniso_U_22
_atom_site_aniso_U_33
_atom_site_aniso_U_23
_atom_site_aniso_U_13
_atom_site_aniso_U_12
Cl1 0.0226(5) 0.0452(7) 0.0340(5) 0.0045(5) -0.0013(4) -0.0082(5)
Cl3 0.0382(6) 0.0406(6) 0.0282(5) 0.0083(5) -0.0025(5) 0.0152(5)
Cl6 0.0491(7) 0.0202(5) 0.0407(6) -0.0054(5) -0.0055(5) 0.0073(5)
Cl2 0.0328(6) 0.0443(6) 0.0406(6) -0.0239(5) 0.0006(5) 0.0039(5)
Cl5 0.0312(6) 0.0560(8) 0.0854(10) 0.0389(7) -0.0298(6) -0.0210(6)
Cl4 0.0907(12) 0.0379(7) 0.0726(9) -0.0200(7) 0.0617(9) -0.0242(7)
N1 0.0171(16) 0.0178(15) 0.0128(14) -0.0003(12) -0.0008(12) -0.0014(13)
N2 0.0213(17) 0.0272(18) 0.0146(16) 0.0005(14) -0.0023(13) -0.0030(15)
O1 0.0257(15) 0.0336(16) 0.0145(13) -0.0006(11) 0.0008(11) 0.0036(13)
O4 0.0234(15) 0.0354(17) 0.0193(15) -0.0026(12) 0.0024(12) -0.0104(13)
C9 0.025(2) 0.023(2) 0.024(2) 0.0009(16) 0.0040(18) 0.0009(17)
O2 0.0296(15) 0.0378(16) 0.0169(13) 0.0022(13) -0.0051(12) 0.0029(14)
O3 0.0404(18) 0.0340(17) 0.0171(14) -0.0005(12) -0.0056(13) -0.0088(14)
C2 0.022(2) 0.020(2) 0.017(2) 0.0009(15) -0.0017(17) -0.0027(16)
C11 0.022(2) 0.021(2) 0.0211(19) -0.0054(16) -0.0011(17) -0.0011(18)
C10 0.020(2) 0.0164(19) 0.0184(19) -0.0073(15) 0.0002(16) 0.0016(17)
C15 0.045(3) 0.023(2) 0.021(2) 0.0000(17) -0.0055(19) 0.000(2)
C13 0.021(2) 0.036(2) 0.030(2) -0.0082(19) -0.0058(18) 0.001(2)
C22 0.020(2) 0.043(3) 0.0170(19) -0.0051(18) 0.0008(16) 0.0014(19)
C1 0.022(2) 0.030(2) 0.022(2) -0.0027(17) 0.0002(17) 0.0004(18)
C5 0.026(2) 0.022(2) 0.026(2) -0.0039(17) 0.0032(17) -0.0035(18)
C12 0.020(2) 0.028(2) 0.0173(19) 0.0013(17) -0.0010(16) 0.0040(18)
C3 0.023(2) 0.018(2) 0.030(2) 0.0013(17) 0.0041(18) 0.0011(17)
C4 0.021(2) 0.0181(19) 0.018(2) 0.0022(16) -0.0024(17) 0.0010(17)
C20 0.041(3) 0.022(2) 0.020(2) 0.0045(17) -0.0100(18) 0.002(2)
C21 0.038(3) 0.032(2) 0.018(2) 0.0071(18) -0.0057(18) -0.006(2)
C6 0.047(3) 0.019(2) 0.026(2) 0.0031(17) -0.002(2) 0.003(2)
C8 0.022(2) 0.035(2) 0.033(2) -0.007(2) 0.0013(18) 0.004(2)
C14 0.024(2) 0.026(2) 0.035(2) -0.0028(18) -0.0055(19) 0.0067(19)
C24 0.027(2) 0.034(2) 0.030(2) -0.0060(19) 0.0014(19) 0.005(2)
C7 0.032(3) 0.029(2) 0.033(2) -0.0051(19) -0.0051(19) 0.015(2)
C16 0.045(3) 0.037(3) 0.033(2) 0.005(2) -0.004(2) 0.014(2)
C18 0.076(4) 0.033(3) 0.055(3) -0.018(3) -0.031(3) 0.015(3)
C17 0.076(4) 0.038(3) 0.034(3) -0.009(2) -0.012(3) 0.029(3)
C19 0.054(3) 0.028(2) 0.045(3) -0.006(2) -0.026(3) 0.005(2)
C23 0.023(2) 0.062(3) 0.031(2) 0.006(2) 0.0032(19) 0.000(2)

loop_
_atom_type_symbol
_atom_type_description
_atom_type_scat_dispersion_real
_atom_type_scat_dispersion_imag
_atom_type_scat_source
C C 0.0033 0.0016 'International Tables Vol C Tables 4.2.6.8 and 6.1.1.4'
H H 0.0000 0.0000 'International Tables Vol C Tables 4.2.6.8 and 6.1.1.4'
N N 0.0061 0.0033 'International Tables Vol C Tables 4.2.6.8 and 6.1.1.4'
O O 0.0106 0.0060 'International Tables Vol C Tables 4.2.6.8 and 6.1.1.4'
Cl Cl 0.1484 0.1585 'International Tables Vol C Tables 4.2.6.8 and 6.1.1.4'

loop_
_geom_angle_atom_site_label_1
_geom_angle_atom_site_label_2
_geom_angle_atom_site_label_3
_geom_angle
C11 N1 C12 115.9(3)
C21 N2 C22 115.5(3)
C8 C9 C10 120.3(4)
O1 C2 O2 128.6(4)
O1 C2 C1 117.0(3)
O2 C2 C1 114.4(3)
N1 C11 C10 110.9(3)
C5 C10 C9 119.2(4)
C5 C10 C11 120.4(4)
C9 C10 C11 120.3(3)
C20 C15 C16 120.2(4)
C24 C22 N2 106.6(3)
C24 C22 C23 112.7(4)
N2 C22 C23 111.2(4)
C2 C1 Cl3 113.7(3)
C2 C1 Cl2 110.4(3)
Cl3 C1 Cl2 108.4(2)
C2 C1 Cl1 106.8(3)
Cl3 C1 Cl1 109.2(2)
Cl2 C1 Cl1 108.2(2)
C10 C5 C6 120.1(4)
N1 C12 C13 110.9(3)
N1 C12 C14 107.1(3)
C13 C12 C14 113.0(3)
C4 C3 Cl4 112.7(3)
C4 C3 Cl5 111.5(3)
Cl4 C3 Cl5 109.8(2)
C4 C3 Cl6 108.0(3)
Cl4 C3 Cl6 107.5(2)
Cl5 C3 Cl6 107.1(2)
O3 C4 O4 129.5(4)
O3 C4 C3 116.5(3)
O4 C4 C3 114.0(3)
C15 C20 C19 118.5(4)
C15 C20 C21 121.2(4)
C19 C20 C21 120.2(4)
N2 C21 C20 109.9(3)
C7 C6 C5 120.3(4)
C7 C8 C9 120.0(4)
C6 C7 C8 120.0(4)
C17 C16 C15 120.2(5)
C19 C18 C17 120.8(5)
C16 C17 C18 119.3(5)
C18 C19 C20 121.0(5)

loop_
_geom_bond_atom_site_label_1
_geom_bond_atom_site_label_2
_geom_bond_distance
Cl1 C1 1.787(4)
Cl3 C1 1.756(4)
Cl6 C3 1.773(4)
Cl2 C1 1.776(4)
Cl5 C3 1.765(4)
Cl4 C3 1.759(4)
N1 C11 1.500(5)
N1 C12 1.505(5)
N2 C21 1.501(5)
N2 C22 1.514(5)
O1 C2 1.229(4)
O4 C4 1.235(5)
C9 C8 1.382(6)
C9 C10 1.392(6)
O2 C2 1.239(4)
O3 C4 1.231(5)
C2 C1 1.565(6)
C11 C10 1.511(6)
C10 C5 1.382(5)
C15 C20 1.385(6)
C15 C16 1.397(6)
C13 C12 1.509(6)
C22 C24 1.512(6)
C22 C23 1.514(6)
C5 C6 1.390(6)
C12 C14 1.518(6)
C3 C4 1.574(6)
C20 C19 1.391(6)
C20 C21 1.506(6)
C6 C7 1.372(7)
C8 C7 1.382(6)
C16 C17 1.377(7)
C18 C19 1.367(8)
C18 C17 1.380(8)
